data_7055028
loop_
_publ_author_name
'Potapov, Vladimir A.'
'Amosova, Svetlana V.'
'Abramova, Elena V.'
'Musalov, Maxim V.'
'Lyssenko, Konstantin A.'
'Finn, M. G.'

_publ_section_title
;
 2,6-Dihalo-9-selenabicyclo[3.3.1]nonanes and their complexes with
 selenium dihalides: synthesis and structural characterisation
;
_journal_issue 10
_journal_name_full 'New J. Chem.'
_journal_page_first 8055
_journal_paper_doi 10.1039/C5NJ00684H
_journal_volume 39
_journal_year 2015
_chemical_formula_moiety 'C16 H24 Cl6 Se3'
_chemical_formula_sum 'C16 H24 Cl6 Se3'
_chemical_formula_weight 665.93
_chemical_name_systematic
; 
 ? 
;
_space_group_IT_number 14
_symmetry_cell_setting monoclinic
_symmetry_space_group_name_Hall '-P 2yn'
_symmetry_space_group_name_H-M 'P 1 21/n 1'
_atom_sites_solution_hydrogens geom
_atom_sites_solution_primary direct
_atom_sites_solution_secondary difmap
_audit_creation_method SHELXL-97
_audit_update_record
;
2014-04-09 deposited with the CCDC.
2015-07-27 downloaded from the CCDC.
;
_cell_angle_alpha 90.00
_cell_angle_beta 90.3850(15)
_cell_angle_gamma 90.00
_cell_formula_units_Z 2
_cell_length_a 7.5401(5)
_cell_length_b 11.0902(7)
_cell_length_c 12.9721(8)
_cell_measurement_reflns_used 159
_cell_measurement_temperature 100(2)
_cell_measurement_theta_max 29
_cell_measurement_theta_min 3
_cell_volume 1084.72(12)
_computing_cell_refinement 'Bruker SAINT'
_computing_data_collection 'Bruker APEX II'
_computing_data_reduction 'Bruker SAINT'
_computing_molecular_graphics 'Bruker SHELXTL'
_computing_publication_material 'Bruker SHELXTL'
_computing_structure_refinement 'SHELXL-97 (Sheldrick, 1997)'
_computing_structure_solution 'SHELXS-97 (Sheldrick, 1997)'
_diffrn_ambient_temperature 100(2)
_diffrn_measured_fraction_theta_full 0.999
_diffrn_measured_fraction_theta_max 0.999
_diffrn_measurement_device_type 'Bruker APEX II CCD area detector''
_diffrn_measurement_method 'omega scans'
_diffrn_radiation_monochromator graphite
_diffrn_radiation_source 'fine-focus sealed tube'
_diffrn_radiation_type MoK\a
_diffrn_radiation_wavelength 0.71073
_diffrn_reflns_av_R_equivalents 0.0324
_diffrn_reflns_av_sigmaI/netI 0.0422
_diffrn_reflns_limit_h_max 9
_diffrn_reflns_limit_h_min -10
_diffrn_reflns_limit_k_max 15
_diffrn_reflns_limit_k_min -14
_diffrn_reflns_limit_l_max 12
_diffrn_reflns_limit_l_min -17
_diffrn_reflns_number 7145
_diffrn_reflns_theta_full 29.00
_diffrn_reflns_theta_max 29.00
_diffrn_reflns_theta_min 2.42
_exptl_absorpt_coefficient_mu 5.826
_exptl_absorpt_correction_T_max 0.594
_exptl_absorpt_correction_T_min 0.193
_exptl_absorpt_correction_type multi-scan
_exptl_absorpt_process_details SADABS
_exptl_crystal_colour pink
_exptl_crystal_density_diffrn 2.039
_exptl_crystal_density_method 'not measured'
_exptl_crystal_description prism
_exptl_crystal_F_000 648
_exptl_crystal_size_max 0.42
_exptl_crystal_size_mid 0.10
_exptl_crystal_size_min 0.10
_refine_diff_density_max 1.139
_refine_diff_density_min -0.973
_refine_ls_extinction_method none
_refine_ls_goodness_of_fit_ref 0.962
_refine_ls_hydrogen_treatment constr
_refine_ls_matrix_type full
_refine_ls_number_parameters 115
_refine_ls_number_reflns 2890
_refine_ls_number_restraints 0
_refine_ls_restrained_S_all 0.962
_refine_ls_R_factor_all 0.0400
_refine_ls_R_factor_gt 0.0317
_refine_ls_shift/su_max 0.009
_refine_ls_shift/su_mean 0.001
_refine_ls_structure_factor_coef Fsqd
_refine_ls_weighting_details 'calc w=1/[\s^2^(Fo^2^)+(0.0567P)^2^+0.0000P] where P=(Fo^2^+2Fc^2^)/3'
_refine_ls_weighting_scheme calc
_refine_ls_wR_factor_gt 0.0812
_refine_ls_wR_factor_ref 0.0858
_reflns_number_gt 2473
_reflns_number_total 2890
_reflns_threshold_expression I>2\s(I)
_cod_data_source_file c5nj00684h2.cif
_cod_data_source_block z
_cod_depositor_comments
;
The following automatic conversions were performed:

'_symmetry_cell_setting' value 'Monoclinic' changed to 'monoclinic'
according to
/usr/data/users/saulius/crontab/automatic-downloads/rss-feeds/RSC/lib/dictionaries/cif_core.dic
dictionary named 'cif_core.dic' version 2.4.2 from 2011-04-26.

Automatic conversion script
Id: cif_fix_values 3271 2015-04-21 07:52:19Z andrius 

 Adding full bibliography for 7055026--7055028.cif.
;
_cod_original_sg_symbol_H-M 'P 21/n'
_cod_database_code 7055028

loop_
_symmetry_equiv_pos_as_xyz
'x, y, z'
'-x+1/2, y+1/2, -z+1/2'
'-x, -y, -z'
'x-1/2, -y-1/2, z-1/2'

loop_
_atom_site_label
_atom_site_type_symbol
_atom_site_fract_x
_atom_site_fract_y
_atom_site_fract_z
_atom_site_U_iso_or_equiv
_atom_site_adp_type
_atom_site_occupancy
_atom_site_symmetry_multiplicity
_atom_site_calc_flag
_atom_site_refinement_flags
Se1 Se 0.80515(3) 0.91916(2) 0.07326(2) 0.01307(9) Uani 1 1 d .
Se2 Se 0.5000 1.0000 0.0000 0.01285(10) Uani 1 2 d S
Cl1 Cl 0.53715(10) 0.58528(6) 0.19246(6) 0.02271(17) Uani 1 1 d .
Cl2 Cl 1.20175(9) 0.67682(7) -0.07027(5) 0.02090(16) Uani 1 1 d .
Cl3 Cl 0.63671(9) 1.03167(6) -0.16631(5) 0.01815(15) Uani 1 1 d .
C1 C 0.7431(3) 0.7811(3) 0.1618(2) 0.0152(5) Uani 1 1 d .
H1A H 0.6799 0.8135 0.2235 0.018 Uiso 1 1 calc R
C2 C 0.6137(4) 0.7007(2) 0.1032(2) 0.0150(5) Uani 1 1 d .
H2A H 0.5088 0.7512 0.0837 0.018 Uiso 1 1 calc R
C3 C 0.6786(4) 0.6384(2) 0.0054(2) 0.0156(5) Uani 1 1 d .
H3A H 0.5765 0.5981 -0.0285 0.019 Uiso 1 1 calc R
H3B H 0.7648 0.5750 0.0252 0.019 Uiso 1 1 calc R
C4 C 0.7665(3) 0.7230(2) -0.0729(2) 0.0143(5) Uani 1 1 d .
H4A H 0.8218 0.6729 -0.1270 0.017 Uiso 1 1 calc R
H4B H 0.6722 0.7715 -0.1065 0.017 Uiso 1 1 calc R
C5 C 0.9067(3) 0.8093(2) -0.0311(2) 0.0134(5) Uani 1 1 d .
H5A H 0.9485 0.8599 -0.0900 0.016 Uiso 1 1 calc R
C6 C 1.0718(3) 0.7585(3) 0.0239(2) 0.0154(5) Uani 1 1 d .
H6A H 1.1446 0.8285 0.0480 0.018 Uiso 1 1 calc R
C7 C 1.0439(4) 0.6752(3) 0.1165(2) 0.0176(6) Uani 1 1 d .
H7A H 1.1606 0.6579 0.1486 0.021 Uiso 1 1 calc R
H7B H 0.9942 0.5978 0.0916 0.021 Uiso 1 1 calc R
C8 C 0.9199(3) 0.7269(3) 0.1995(2) 0.0182(6) Uani 1 1 d .
H8A H 0.8929 0.6618 0.2491 0.022 Uiso 1 1 calc R
H8B H 0.9854 0.7903 0.2377 0.022 Uiso 1 1 calc R

loop_
_atom_site_aniso_label
_atom_site_aniso_U_11
_atom_site_aniso_U_22
_atom_site_aniso_U_33
_atom_site_aniso_U_23
_atom_site_aniso_U_13
_atom_site_aniso_U_12
Se1 0.01355(14) 0.01090(15) 0.01471(15) -0.00105(10) -0.00231(10) 0.00042(9)
Se2 0.01448(18) 0.01033(18) 0.01375(19) -0.00087(14) -0.00004(14) -0.00016(12)
Cl1 0.0249(4) 0.0200(4) 0.0234(4) 0.0066(3) 0.0060(3) -0.0022(3)
Cl2 0.0191(3) 0.0247(4) 0.0189(4) 0.0026(3) 0.0049(3) 0.0071(2)
Cl3 0.0213(3) 0.0171(3) 0.0161(3) -0.0005(3) 0.0024(2) 0.0004(2)
C1 0.0160(12) 0.0185(14) 0.0111(13) 0.0020(11) 0.0000(10) 0.0012(10)
C2 0.0149(12) 0.0137(12) 0.0163(13) 0.0031(11) 0.0013(10) 0.0001(9)
C3 0.0165(12) 0.0121(13) 0.0182(14) -0.0017(11) -0.0003(11) -0.0014(9)
C4 0.0152(12) 0.0138(13) 0.0139(13) -0.0022(11) -0.0024(10) 0.0001(10)
C5 0.0141(12) 0.0114(12) 0.0147(13) 0.0011(10) 0.0012(10) 0.0000(9)
C6 0.0126(12) 0.0170(13) 0.0164(13) -0.0009(11) 0.0010(10) 0.0025(9)
C7 0.0145(12) 0.0232(15) 0.0152(13) 0.0041(12) -0.0002(10) 0.0046(10)
C8 0.0153(12) 0.0241(15) 0.0150(13) 0.0035(12) -0.0024(10) 0.0039(10)

loop_
_atom_type_symbol
_atom_type_description
_atom_type_scat_dispersion_real
_atom_type_scat_dispersion_imag
_atom_type_scat_source
C C 0.0033 0.0016 'International Tables Vol C Tables 4.2.6.8 and 6.1.1.4'
H H 0.0000 0.0000 'International Tables Vol C Tables 4.2.6.8 and 6.1.1.4'
Cl Cl 0.1484 0.1585 'International Tables Vol C Tables 4.2.6.8 and 6.1.1.4'
Se Se -0.0929 2.2259 'International Tables Vol C Tables 4.2.6.8 and 6.1.1.4'

loop_
_geom_angle_atom_site_label_1
_geom_angle_atom_site_label_2
_geom_angle_atom_site_label_3
_geom_angle
_geom_angle_site_symmetry_1
_geom_angle_site_symmetry_3
C1 Se1 C5 90.88(11) . .
C1 Se1 Se2 105.29(8) . .
C5 Se1 Se2 107.64(8) . .
Cl3 Se2 Cl3 180.00(3) 3_675 .
Cl3 Se2 Se1 90.298(18) 3_675 .
Cl3 Se2 Se1 89.702(18) . .
Cl3 Se2 Se1 89.702(18) 3_675 3_675
Cl3 Se2 Se1 90.298(18) . 3_675
Se1 Se2 Se1 180.0 . 3_675
C2 C1 C8 118.8(2) . .
C2 C1 Se1 108.49(18) . .
C8 C1 Se1 106.23(18) . .
C2 C1 H1A 107.6 . .
C8 C1 H1A 107.6 . .
Se1 C1 H1A 107.6 . .
C1 C2 C3 118.2(2) . .
C1 C2 Cl1 107.34(19) . .
C3 C2 Cl1 108.33(19) . .
C1 C2 H2A 107.5 . .
C3 C2 H2A 107.5 . .
Cl1 C2 H2A 107.5 . .
C2 C3 C4 114.5(2) . .
C2 C3 H3A 108.6 . .
C4 C3 H3A 108.6 . .
C2 C3 H3B 108.6 . .
C4 C3 H3B 108.6 . .
H3A C3 H3B 107.6 . .
C5 C4 C3 116.8(2) . .
C5 C4 H4A 108.1 . .
C3 C4 H4A 108.1 . .
C5 C4 H4B 108.1 . .
C3 C4 H4B 108.1 . .
H4A C4 H4B 107.3 . .
C4 C5 C6 119.5(2) . .
C4 C5 Se1 111.05(17) . .
C6 C5 Se1 102.94(18) . .
C4 C5 H5A 107.6 . .
C6 C5 H5A 107.6 . .
Se1 C5 H5A 107.6 . .
C7 C6 C5 118.1(2) . .
C7 C6 Cl2 107.78(19) . .
C5 C6 Cl2 108.03(19) . .
C7 C6 H6A 107.5 . .
C5 C6 H6A 107.5 . .
Cl2 C6 H6A 107.5 . .
C6 C7 C8 114.2(2) . .
C6 C7 H7A 108.7 . .
C8 C7 H7A 108.7 . .
C6 C7 H7B 108.7 . .
C8 C7 H7B 108.7 . .
H7A C7 H7B 107.6 . .
C1 C8 C7 116.9(2) . .
C1 C8 H8A 108.1 . .
C7 C8 H8A 108.1 . .
C1 C8 H8B 108.1 . .
C7 C8 H8B 108.1 . .
H8A C8 H8B 107.3 . .

loop_
_geom_bond_atom_site_label_1
_geom_bond_atom_site_label_2
_geom_bond_distance
_geom_bond_site_symmetry_2
Se1 C1 1.973(3) .
Se1 C5 1.979(3) .
Se1 Se2 2.6403(3) .
Se2 Cl3 2.4228(7) 3_675
Se2 Cl3 2.4228(7) .
Se2 Se1 2.6403(3) 3_675
Cl1 C2 1.823(3) .
Cl2 C6 1.813(3) .
C1 C2 1.522(4) .
C1 C8 1.538(4) .
C1 H1A 1.0000 .
C2 C3 1.528(4) .
C2 H2A 1.0000 .
C3 C4 1.537(4) .
C3 H3A 0.9900 .
C3 H3B 0.9900 .
C4 C5 1.523(4) .
C4 H4A 0.9900 .
C4 H4B 0.9900 .
C5 C6 1.538(4) .
C5 H5A 1.0000 .
C6 C7 1.531(4) .
C6 H6A 1.0000 .
C7 C8 1.541(4) .
C7 H7A 0.9900 .
C7 H7B 0.9900 .
C8 H8A 0.9900 .
C8 H8B 0.9900 .

loop_
_geom_torsion_atom_site_label_1
_geom_torsion_atom_site_label_2
_geom_torsion_atom_site_label_3
_geom_torsion_atom_site_label_4
_geom_torsion
_geom_torsion_site_symmetry_4
C1 Se1 Se2 Cl3 40.21(9) 3_675
C5 Se1 Se2 Cl3 136.16(8) 3_675
C1 Se1 Se2 Cl3 -139.79(9) .
C5 Se1 Se2 Cl3 -43.84(8) .
C5 Se1 C1 C2 -61.14(19) .
Se2 Se1 C1 C2 47.42(18) .
C5 Se1 C1 C8 67.59(19) .
Se2 Se1 C1 C8 176.16(16) .
C8 C1 C2 C3 -56.9(3) .
Se1 C1 C2 C3 64.4(3) .
C8 C1 C2 Cl1 65.9(3) .
Se1 C1 C2 Cl1 -172.82(12) .
C1 C2 C3 C4 -51.4(3) .
Cl1 C2 C3 C4 -173.62(19) .
C2 C3 C4 C5 48.3(3) .
C3 C4 C5 C6 58.9(3) .
C3 C4 C5 Se1 -60.7(3) .
C1 Se1 C5 C4 61.0(2) .
Se2 Se1 C5 C4 -45.4(2) .
C1 Se1 C5 C6 -68.04(18) .
Se2 Se1 C5 C6 -174.40(14) .
C4 C5 C6 C7 -55.9(3) .
Se1 C5 C6 C7 67.6(3) .
C4 C5 C6 Cl2 66.6(3) .
Se1 C5 C6 Cl2 -169.83(13) .
C5 C6 C7 C8 -51.7(3) .
Cl2 C6 C7 C8 -174.3(2) .
C2 C1 C8 C7 59.7(3) .
Se1 C1 C8 C7 -62.8(3) .
C6 C7 C8 C1 47.7(4) .
